data_4510089
loop_
_publ_author_name
'Sen, Susan'
'Yamada, Teppei'
'Kitagawa, Hiroshi'
'Bharadwaj, Parimal K.'

_publ_section_title
;
 3D Coordination Polymer of Cd(II) with an Imidazolium-Based Linker
 Showing Parallel Polycatenation Forming Channels with Aligned Imidazolium
 Groups
;
_journal_issue 3
_journal_name_full 'Crystal Growth &amp; Design'
_journal_page_first 1240
_journal_paper_doi 10.1021/cg401760m
_journal_volume 14
_journal_year 2014
_chemical_formula_moiety 'C54 H40 Cd2 N8 O16'
_chemical_formula_sum 'C54 H40 Cd2 N8 O16'
_chemical_formula_weight 1281.74
_chemical_name_systematic
;
 ?
;
_space_group_IT_number 15
_symmetry_cell_setting monoclinic
_symmetry_space_group_name_Hall '-C 2yc'
_symmetry_space_group_name_H-M 'C 1 2/c 1'
_atom_sites_solution_hydrogens geom
_atom_sites_solution_primary direct
_atom_sites_solution_secondary difmap
_audit_creation_method SHELXL-97
_cell_angle_alpha 90.000
_cell_angle_beta 100.790(5)
_cell_angle_gamma 90.000
_cell_formula_units_Z 8
_cell_length_a 46.715(6)
_cell_length_b 9.674(5)
_cell_length_c 32.798(4)
_cell_measurement_temperature 100(2)
_cell_measurement_theta_max 28.6
_cell_measurement_theta_min 2.2
_cell_volume 14560(8)
_computing_cell_refinement 'SAINT 6.45 ( Bruker, 2003)'
_computing_data_collection 'SMART 5.628 (Bruker, 2003)'
_computing_data_reduction 'SAINT 6.45 ( Bruker, 2003)'
_computing_molecular_graphics 'Diamond 2.1e'
_computing_structure_refinement 'SHELXL-97 (Sheldrick, 1997)'
_computing_structure_solution SIR-97
_diffrn_ambient_temperature 100(2)
_diffrn_measured_fraction_theta_full 0.999
_diffrn_measured_fraction_theta_max 0.987
_diffrn_measurement_device_type 'Bruker SMART APEX'
_diffrn_measurement_method /w-scans
_diffrn_radiation_monochromator graphite
_diffrn_radiation_source 'fine-focus sealed tube'
_diffrn_radiation_type MoK\a
_diffrn_radiation_wavelength 0.71069
_diffrn_reflns_av_R_equivalents 0.1117
_diffrn_reflns_av_sigmaI/netI 0.2216
_diffrn_reflns_limit_h_max 62
_diffrn_reflns_limit_h_min -57
_diffrn_reflns_limit_k_max 11
_diffrn_reflns_limit_k_min -12
_diffrn_reflns_limit_l_max 42
_diffrn_reflns_limit_l_min -43
_diffrn_reflns_number 47393
_diffrn_reflns_theta_full 25.00
_diffrn_reflns_theta_max 28.59
_diffrn_reflns_theta_min 2.22
_exptl_absorpt_coefficient_mu 0.642
_exptl_absorpt_correction_T_max 0.8932
_exptl_absorpt_correction_T_min 0.8770
_exptl_absorpt_correction_type empirical
_exptl_absorpt_process_details 'SADABAS 2.10 (Bruker 2003)'
_exptl_crystal_colour colorless
_exptl_crystal_density_diffrn 1.169
_exptl_crystal_density_method 'not measured'
_exptl_crystal_description needle
_exptl_crystal_F_000 5152
_exptl_crystal_size_max 0.21
_exptl_crystal_size_mid 0.19
_exptl_crystal_size_min 0.18
_platon_squeeze_details
;
;
_refine_diff_density_max 1.104
_refine_diff_density_min -0.888
_refine_diff_density_rms 0.120
_refine_ls_extinction_method none
_refine_ls_goodness_of_fit_ref 0.803
_refine_ls_hydrogen_treatment constr
_refine_ls_matrix_type full
_refine_ls_number_parameters 721
_refine_ls_number_reflns 18329
_refine_ls_number_restraints 0
_refine_ls_restrained_S_all 0.803
_refine_ls_R_factor_all 0.1672
_refine_ls_R_factor_gt 0.0701
_refine_ls_shift/su_max 0.003
_refine_ls_shift/su_mean 0.000
_refine_ls_structure_factor_coef Fsqd
_refine_ls_weighting_details 'calc w=1/[\s^2^(Fo^2^)+(0.0766P)^2^+0.0000P] where P=(Fo^2^+2Fc^2^)/3'
_refine_ls_weighting_scheme calc
_refine_ls_wR_factor_gt 0.1564
_refine_ls_wR_factor_ref 0.1843
_reflns_number_gt 9665
_reflns_number_total 18329
_reflns_threshold_expression >2sigma(I)
_cod_data_source_file cg401760m_si_002.cif
_cod_data_source_block compound1
_cod_depositor_comments
;
The following automatic conversions were performed:

'_symmetry_cell_setting' value 'Monoclinic' changed to 'monoclinic'
according to
/usr/data/users/saulius/crontab/automatic-downloads/current/ACS/lib/dictionaries/cif_core.dic
dictionary named 'cif_core.dic' version 2.4.2 from 2011-04-26.

Automatic conversion script
Id: cif_fix_values 2281 2013-09-26 08:29:07Z andrius 
;
_cod_original_sg_symbol_H-M C2/c
_cod_database_code 4510089

loop_
_symmetry_equiv_pos_as_xyz
'x, y, z'
'-x, y, -z+1/2'
'x+1/2, y+1/2, z'
'-x+1/2, y+1/2, -z+1/2'
'-x, -y, -z'
'x, -y, z-1/2'
'-x+1/2, -y+1/2, -z'
'x+1/2, -y+1/2, z-1/2'

loop_
_atom_site_label
_atom_site_type_symbol
_atom_site_fract_x
_atom_site_fract_y
_atom_site_fract_z
_atom_site_U_iso_or_equiv
_atom_site_adp_type
_atom_site_occupancy
_atom_site_symmetry_multiplicity
_atom_site_calc_flag
_atom_site_refinement_flags
Cd1 Cd 0.242018(10) -0.17821(5) -0.134890(12) 0.03856(14) Uani 1 1 d .
Cd2 Cd 0.601321(11) 0.53899(5) 0.042694(15) 0.04609(16) Uani 1 1 d .
O5 O 0.28509(9) -0.0409(4) -0.10692(11) 0.0402(10) Uani 1 1 d .
O3 O 0.23921(11) -0.0343(5) -0.19979(12) 0.0560(13) Uani 1 1 d .
O1 O 0.24393(10) -0.7285(5) -0.57063(12) 0.0507(12) Uani 1 1 d .
O6 O 0.29002(10) -0.2358(5) -0.13859(13) 0.0536(12) Uani 1 1 d .
O9 O 0.58754(11) 0.6882(5) 0.09443(14) 0.0589(13) Uani 1 1 d .
O4 O 0.22410(10) -0.2501(5) -0.20008(12) 0.0508(12) Uani 1 1 d .
N2 N 0.21060(10) -0.1727(5) -0.39412(13) 0.0355(12) Uani 1 1 d .
N1 N 0.21145(10) -0.2515(5) -0.45547(13) 0.0344(12) Uani 1 1 d .
O10 O 0.62575(10) 0.5529(5) 0.10994(13) 0.0567(13) Uani 1 1 d .
O'1 O 0.64159(10) 0.4145(5) 0.02955(14) 0.0463(13) Uani 1 1 d .
C5 C 0.21931(13) -0.3356(6) -0.48822(16) 0.0341(14) Uani 1 1 d .
C8 C 0.18820(13) -0.1565(6) -0.45977(17) 0.0380(15) Uani 1 1 d .
H8 H 0.1756 -0.1316 -0.4841 0.046 Uiso 1 1 calc R
C11 C 0.21579(13) -0.1628(6) -0.34972(17) 0.0359(14) Uani 1 1 d .
N3 N 0.42296(13) -0.0581(6) -0.0926(2) 0.0496(17) Uani 1 1 d .
N4 N 0.46619(13) 0.0263(7) -0.0704(2) 0.0507(19) Uani 1 1 d .
C10 C 0.22438(14) -0.2582(6) -0.41557(16) 0.0351(14) Uani 1 1 d .
H10 H 0.2403 -0.3134 -0.4047 0.042 Uiso 1 1 calc R
N6 N 0.63564(13) 0.9899(7) 0.33808(16) 0.0476(17) Uani 1 1 d .
N23 C 0.30072(15) -0.1325(7) -0.11958(18) 0.0425(16) Uani 1 1 d .
C19 C 0.33283(13) -0.1166(7) -0.1108(2) 0.0429(16) Uani 1 1 d .
C9 C 0.18805(14) -0.1103(6) -0.42198(18) 0.0410(15) Uani 1 1 d .
H9 H 0.1750 -0.0461 -0.4150 0.049 Uiso 1 1 calc R
C2 C 0.23165(13) -0.5107(6) -0.54915(17) 0.0353(14) Uani 1 1 d .
C6 C 0.21128(13) -0.2934(6) -0.52965(16) 0.0372(15) Uani 1 1 d .
H6 H 0.2020 -0.2093 -0.5367 0.045 Uiso 1 1 calc R
N7 N 0.66186(14) 0.2357(7) 0.0020(2) 0.050(2) Uani 1 1 d .
C34 C 0.55588(17) 0.3657(9) 0.0132(3) 0.046(2) Uani 1 1 d .
C18 C 0.22975(15) -0.1410(8) -0.21838(19) 0.0483(18) Uani 1 1 d .
C15 C 0.22483(13) -0.1491(7) -0.26460(18) 0.0422(16) Uani 1 1 d .
C17 C 0.21611(13) -0.0345(7) -0.33126(19) 0.0445(16) Uani 1 1 d .
H17 H 0.2131 0.0460 -0.3470 0.053 Uiso 1 1 calc R
C35 C 0.60979(16) 0.6448(7) 0.1195(2) 0.0468(17) Uani 1 1 d .
O7 O 0.55232(14) 0.4859(7) 0.0180(3) 0.060(3) Uani 1 1 d .
C4 C 0.23386(13) -0.4585(6) -0.47685(18) 0.0389(15) Uani 1 1 d .
H4 H 0.2394 -0.4831 -0.4491 0.047 Uiso 1 1 calc R
C14 C 0.22489(14) -0.2746(6) -0.28356(17) 0.0426(16) Uani 1 1 d .
H14 H 0.2279 -0.3546 -0.2676 0.051 Uiso 1 1 calc R
N5 N 0.63797(13) 0.8842(7) 0.28134(17) 0.0506(18) Uani 1 1 d .
C13 C 0.22046(14) -0.2835(7) -0.32666(18) 0.0398(17) Uani 1 1 d .
H13 H 0.2206 -0.3687 -0.3397 0.046 Uiso 1 1 calc R
C44 C 0.62002(17) 0.9473(8) 0.3024(2) 0.045(2) Uani 1 1 d .
H44 H 0.6001 0.9594 0.2935 0.059 Uiso 1 1 calc R
C39 C 0.63021(17) 0.8238(8) 0.2401(2) 0.0578(19) Uani 1 1 d .
C16 C 0.22117(14) -0.0309(7) -0.28833(18) 0.0463(17) Uani 1 1 d .
H16 H 0.2221 0.0543 -0.2750 0.056 Uiso 1 1 calc R
C24 C 0.34544(15) 0.0054(7) -0.0927(2) 0.0413(19) Uani 1 1 d .
H24 H 0.3337 0.0749 -0.0851 0.064 Uiso 1 1 calc R
C3 C 0.23990(13) -0.5436(6) -0.50807(17) 0.0365(14) Uani 1 1 d .
H3 H 0.2499 -0.6258 -0.5009 0.044 Uiso 1 1 calc R
C7 C 0.21776(13) -0.3820(7) -0.55935(17) 0.0359(16) Uani 1 1 d .
H7 H 0.2129 -0.3565 -0.5871 0.051 Uiso 1 1 calc R
C'1 C 0.64080(16) 0.2953(7) 0.0166(2) 0.0462(19) Uani 1 1 d .
H'1 H 0.6241 0.2438 0.0172 0.057 Uiso 1 1 calc R
C23 C 0.37468(16) 0.0218(6) -0.0861(2) 0.0498(19) Uani 1 1 d .
H23 H 0.3829 0.1023 -0.0735 0.067 Uiso 1 1 calc R
C27 C 0.43822(15) 0.0292(7) -0.0645(2) 0.047(2) Uani 1 1 d .
H27 H 0.4310 0.0814 -0.0449 0.061 Uiso 1 1 calc R
C1 C 0.23524(14) -0.6092(7) -0.58154(18) 0.0400(15) Uani 1 1 d .
C26 C 0.46847(18) -0.0649(10) -0.1024(3) 0.051(3) Uani 1 1 d .
H26 H 0.4854 -0.0855 -0.1121 0.081 Uiso 1 1 calc R
C20 C 0.35085(14) -0.2155(6) -0.1224(2) 0.0448(17) Uani 1 1 d .
H20 H 0.3426 -0.2953 -0.1355 0.054 Uiso 1 1 calc R
C31 C 0.53307(15) 0.2721(8) -0.0060(2) 0.0465(19) Uani 1 1 d .
C21 C 0.38035(16) -0.2008(7) -0.1154(2) 0.0459(18) Uani 1 1 d .
H21 H 0.3922 -0.2708 -0.1224 0.062 Uiso 1 1 calc R
C22 C 0.39235(14) -0.0786(7) -0.0976(2) 0.0386(19) Uani 1 1 d .
C28 C 0.48965(16) 0.1075(8) -0.0473(2) 0.048(2) Uani 1 1 d .
C40 C 0.60514(18) 0.8661(9) 0.2133(2) 0.062(3) Uani 1 1 d .
H40 H 0.5931 0.9339 0.2211 0.084 Uiso 1 1 calc R
C38 C 0.64776(17) 0.7243(10) 0.2292(2) 0.058(3) Uani 1 1 d .
H38 H 0.6645 0.6975 0.2476 0.093 Uiso 1 1 calc R
C'3 C 0.65754(19) 0.0913(9) -0.0128(3) 0.062(4) Uani 1 1 d .
H'3A H 0.6742 0.0616 -0.0236 0.085 Uiso 1 1 calc R
H'3B H 0.6405 0.0860 -0.0342 0.085 Uiso 1 1 calc R
H'3C H 0.6551 0.0326 0.0099 0.085 Uiso 1 1 calc R
C42 C 0.66651(17) 0.8883(9) 0.3052(2) 0.047(2) Uani 1 1 d .
H42 H 0.6833 0.8516 0.2981 0.083 Uiso 1 1 calc R
C36 C 0.61651(16) 0.7044(8) 0.1625(2) 0.0547(19) Uani 1 1 d .
C'2 C 0.6895(2) 0.2990(10) 0.0027(4) 0.055(6) Uani 1 1 d .
H'2A H 0.7012 0.2407 -0.0114 0.093 Uiso 1 1 calc R
H'2B H 0.6992 0.3116 0.0310 0.093 Uiso 1 1 calc R
H'2C H 0.6868 0.3871 -0.0109 0.093 Uiso 1 1 calc R
C43 C 0.66426(17) 0.9557(9) 0.3399(2) 0.053(2) Uani 1 1 d .
H43 H 0.6795 0.9760 0.3616 0.084 Uiso 1 1 calc R
C29 C 0.51736(17) 0.0642(10) -0.0431(3) 0.059(4) Uani 1 1 d .
H29 H 0.5216 -0.0209 -0.0538 0.123 Uiso 1 1 calc R
C41 C 0.59880(18) 0.8052(8) 0.1754(2) 0.058(2) Uani 1 1 d .
H41 H 0.5819 0.8319 0.1572 0.086 Uiso 1 1 calc R
C30 C 0.53951(18) 0.1487(9) -0.0226(3) 0.052(3) Uani 1 1 d .
H30 H 0.5588 0.1212 -0.0202 0.104 Uiso 1 1 calc R
C33 C 0.48196(18) 0.2263(10) -0.0296(3) 0.053(4) Uani 1 1 d .
H33 H 0.4626 0.2517 -0.0315 0.129 Uiso 1 1 calc R
C37 C 0.64066(18) 0.6627(9) 0.1903(2) 0.064(2) Uani 1 1 d .
H37 H 0.6524 0.5926 0.1831 0.085 Uiso 1 1 calc R
C25 C 0.44172(19) -0.1188(10) -0.1170(3) 0.050(4) Uani 1 1 d .
H25 H 0.4367 -0.1821 -0.1385 0.132 Uiso 1 1 calc R
C32 C 0.50505(19) 0.3093(10) -0.0081(3) 0.050(4) Uani 1 1 d .
H32 H 0.5008 0.3904 0.0048 0.128 Uiso 1 1 calc R
O2 O 0.22893(9) -0.5755(4) -0.61918(12) 0.0489(12) Uani 1 1 d .
O8 O 0.57973(14) 0.3195(6) 0.0299(2) 0.049(2) Uani 1 1 d .
C45 C 0.62477(16) 1.0554(8) 0.3719(2) 0.0542(19) Uani 1 1 d .
C48 C 0.64055(16) 1.1592(9) 0.3927(2) 0.056(2) Uani 1 1 d .
H48 H 0.6570 1.1920 0.3837 0.079 Uiso 1 1 calc R
C46 C 0.59972(16) 1.0083(8) 0.3841(2) 0.062(2) Uani 1 1 d .
H46 H 0.5887 0.9387 0.3691 0.074 Uiso 1 1 calc R
C47 C 0.59093(16) 1.0649(8) 0.4187(2) 0.053(2) Uani 1 1 d .
H47 H 0.5741 1.0332 0.4271 0.076 Uiso 1 1 calc R
C50 C 0.60732(14) 1.1680(7) 0.44051(18) 0.0466(17) Uani 1 1 d .
C51 C 0.59879(17) 1.2232(7) 0.48014(19) 0.0481(18) Uani 1 1 d .
C49 C 0.63216(17) 1.2164(8) 0.4272(2) 0.059(2) Uani 1 1 d .
H49 H 0.6431 1.2874 0.4416 0.079 Uiso 1 1 calc R
O11 O 0.61459(11) 1.3238(5) 0.49625(13) 0.0462(14) Uani 1 1 d .
O12 O 0.57841(11) 1.1735(6) 0.49269(14) 0.0514(15) Uani 1 1 d .
O14 O 0.18972(15) -0.1266(10) -0.1259(2) 0.048(3) Uani 1 1 d .
O15 O 0.22045(13) 0.0264(6) -0.11242(15) 0.0643(14) Uani 1 1 d .
N8 N 0.1939(4) 0.0068(13) -0.1103(3) 0.053(5) Uani 1 1 d .
O16 O 0.1755(3) 0.030(2) -0.0811(7) 0.050(5) Uani 1 1 d .

loop_
_atom_site_aniso_label
_atom_site_aniso_U_11
_atom_site_aniso_U_22
_atom_site_aniso_U_33
_atom_site_aniso_U_23
_atom_site_aniso_U_13
_atom_site_aniso_U_12
Cd1 0.0533(3) 0.0331(3) 0.0306(2) -0.0032(2) 0.0112(2) -0.0073(2)
Cd2 0.0503(3) 0.0417(3) 0.0487(3) -0.0058(2) 0.0156(2) -0.0020(2)
O5 0.055(3) 0.025(2) 0.041(2) 0.002(2) 0.010(2) -0.009(2)
O3 0.088(4) 0.041(3) 0.037(2) -0.011(2) 0.008(2) -0.017(3)
O1 0.069(3) 0.042(3) 0.042(2) -0.004(2) 0.011(2) 0.010(2)
O6 0.063(3) 0.037(3) 0.063(3) -0.020(2) 0.017(2) -0.016(2)
O9 0.068(4) 0.054(3) 0.055(3) -0.009(3) 0.011(3) 0.000(3)
O4 0.067(3) 0.048(3) 0.037(2) 0.001(2) 0.008(2) -0.016(2)
N2 0.047(3) 0.029(3) 0.033(3) 0.002(2) 0.013(2) 0.003(2)
N1 0.048(3) 0.029(3) 0.024(2) 0.004(2) 0.002(2) 0.003(2)
O10 0.059(3) 0.055(3) 0.059(3) -0.004(2) 0.018(2) 0.013(3)
O'1 0.062(3) 0.034(3) 0.046(3) -0.013(3) 0.015(3) -0.006(2)
C5 0.049(4) 0.023(3) 0.031(3) -0.009(3) 0.011(3) -0.001(3)
C8 0.052(4) 0.027(4) 0.033(3) 0.007(3) 0.004(3) 0.015(3)
C11 0.042(4) 0.034(4) 0.033(3) 0.002(3) 0.011(3) 0.003(3)
N3 0.061(4) 0.038(4) 0.054(5) -0.010(3) 0.011(4) -0.004(3)
N4 0.047(4) 0.057(4) 0.053(5) -0.015(4) 0.014(4) -0.008(3)
C10 0.056(4) 0.024(3) 0.029(3) 0.002(3) 0.018(3) 0.003(3)
N6 0.059(4) 0.044(5) 0.041(3) -0.011(3) 0.007(3) 0.009(3)
N23 0.052(5) 0.035(4) 0.040(4) -0.003(3) 0.007(3) -0.013(3)
C19 0.035(4) 0.034(4) 0.062(4) -0.014(3) 0.015(3) -0.009(3)
C9 0.048(4) 0.030(4) 0.042(4) 0.008(3) 0.001(3) 0.009(3)
C2 0.036(4) 0.039(4) 0.033(3) 0.007(3) 0.011(3) -0.003(3)
C6 0.045(4) 0.034(4) 0.031(3) 0.005(3) 0.006(3) 0.000(3)
N7 0.054(4) 0.053(4) 0.046(5) -0.017(4) 0.014(4) 0.004(3)
C34 0.043(5) 0.054(6) 0.043(5) -0.023(5) 0.011(4) 0.013(4)
C18 0.057(5) 0.051(5) 0.038(4) 0.001(3) 0.014(3) -0.005(4)
C15 0.047(4) 0.040(4) 0.040(3) 0.000(3) 0.012(3) -0.011(3)
C17 0.051(4) 0.037(4) 0.044(4) 0.001(3) 0.006(3) 0.010(3)
C35 0.047(5) 0.045(5) 0.050(4) -0.001(3) 0.010(4) -0.003(3)
O7 0.077(5) 0.047(5) 0.054(5) -0.014(5) 0.004(5) -0.004(4)
C4 0.051(4) 0.030(4) 0.038(3) 0.008(3) 0.014(3) -0.001(3)
C14 0.061(5) 0.030(4) 0.036(3) 0.003(3) 0.005(3) 0.003(3)
N5 0.043(4) 0.057(5) 0.055(4) -0.010(4) 0.011(3) 0.001(3)
C13 0.057(5) 0.030(4) 0.033(3) -0.006(3) 0.010(3) 0.003(3)
C44 0.060(5) 0.041(4) 0.037(4) -0.010(4) 0.015(4) 0.009(4)
C39 0.065(5) 0.066(5) 0.044(4) -0.007(4) 0.016(4) 0.010(4)
C16 0.066(5) 0.030(4) 0.042(4) -0.011(3) 0.008(3) -0.004(3)
C24 0.050(5) 0.036(4) 0.040(5) -0.012(4) 0.017(4) -0.009(3)
C3 0.044(4) 0.022(3) 0.043(3) 0.004(3) 0.007(3) 0.004(3)
C7 0.051(4) 0.039(5) 0.021(3) 0.008(3) 0.014(3) -0.004(4)
C'1 0.053(5) 0.038(5) 0.048(5) -0.011(4) 0.012(4) -0.009(4)
C23 0.060(5) 0.039(4) 0.054(5) -0.011(4) 0.018(4) -0.007(3)
C27 0.050(5) 0.045(5) 0.049(5) -0.009(4) 0.019(4) -0.004(4)
C1 0.059(5) 0.033(4) 0.033(3) 0.001(3) 0.021(3) 0.008(3)
C26 0.054(4) 0.064(4) 0.035(5) -0.014(4) 0.012(5) -0.003(4)
C20 0.043(4) 0.031(4) 0.063(4) -0.013(3) 0.017(3) -0.009(3)
C31 0.036(4) 0.048(4) 0.048(5) -0.009(4) -0.008(4) -0.002(3)
C21 0.065(5) 0.028(4) 0.047(4) -0.012(3) 0.013(4) 0.000(3)
C22 0.035(4) 0.044(5) 0.042(5) -0.018(4) 0.020(4) -0.009(3)
C28 0.051(5) 0.052(5) 0.042(4) -0.015(5) 0.010(5) -0.005(4)
C40 0.079(4) 0.046(4) 0.057(5) -0.019(5) 0.002(4) 0.010(5)
C38 0.067(5) 0.058(5) 0.047(4) -0.014(5) 0.007(4) 0.008(4)
C'3 0.071(4) 0.061(5) 0.046(4) -0.018(4) -0.009(5) 0.010(4)
C42 0.059(6) 0.045(5) 0.039(5) -0.012(4) 0.016(4) -0.010(4)
C36 0.057(5) 0.069(6) 0.040(4) -0.004(4) 0.015(4) 0.010(4)
C'2 0.063(4) 0.056(5) 0.049(5) -0.013(4) 0.015(4) -0.010(4)
C43 0.056(5) 0.045(5) 0.056(5) -0.020(5) 0.006(4) 0.009(5)
C29 0.067(5) 0.054(5) 0.057(4) -0.021(5) 0.012(5) -0.007(5)
C41 0.061(4) 0.059(5) 0.051(4) -0.016(4) 0.005(4) 0.008(5)
C30 0.052(5) 0.065(5) 0.043(4) -0.014(5) 0.018(5) 0.006(4)
C33 0.050(6) 0.061(5) 0.049(6) -0.013(5) 0.014(5) -0.005(5)
C37 0.084(6) 0.062(5) 0.049(4) -0.011(4) 0.020(4) 0.007(5)
C25 0.066(5) 0.045(5) 0.040(5) -0.018(5) 0.016(5) -0.009(5)
C32 0.053(5) 0.041(5) 0.060(4) -0.013(5) 0.024(6) -0.008(5)
O2 0.069(3) 0.041(3) 0.037(2) -0.006(2) 0.013(2) 0.007(2)
O8 0.062(4) 0.047(5) 0.039(7) -0.010(5) 0.012(5) -0.006(4)
C45 0.054(5) 0.065(5) 0.045(4) -0.012(4) 0.013(4) -0.007(4)
C48 0.057(5) 0.066(5) 0.050(4) -0.014(4) 0.020(4) -0.009(5)
C46 0.057(5) 0.066(5) 0.061(5) -0.026(4) 0.010(4) -0.009(4)
C47 0.062(5) 0.045(6) 0.053(4) -0.009(4) 0.010(4) -0.008(4)
C50 0.048(4) 0.052(5) 0.039(3) -0.003(3) 0.007(3) -0.005(4)
C51 0.068(5) 0.042(5) 0.034(3) -0.002(3) 0.009(4) 0.018(4)
C49 0.072(6) 0.066(6) 0.041(4) -0.015(4) 0.017(4) -0.010(5)
O11 0.060(4) 0.046(4) 0.035(3) -0.011(3) 0.020(3) -0.011(3)
O12 0.061(4) 0.052(4) 0.043(3) -0.004(3) 0.014(3) -0.008(3)
O14 0.066(5) 0.042(4) 0.039(5) -0.010(5) 0.015(5) -0.005(5)
O15 0.087(4) 0.052(3) 0.054(3) -0.004(3) 0.012(3) 0.000(3)
N8 0.065(2) 0.045(10) 0.039(7) 0.012(5) -0.012(4) -0.006(5)
O16 0.063(4) 0.035(2) 0.045(3) -0.014(3) -0.008(4) 0.008(4)

loop_
_atom_type_symbol
_atom_type_description
_atom_type_scat_dispersion_real
_atom_type_scat_dispersion_imag
_atom_type_scat_source
C C 0.0033 0.0016 'International Tables Vol C Tables 4.2.6.8 and 6.1.1.4'
H H 0.0000 0.0000 'International Tables Vol C Tables 4.2.6.8 and 6.1.1.4'
N N 0.0061 0.0033 'International Tables Vol C Tables 4.2.6.8 and 6.1.1.4'
O O 0.0106 0.0060 'International Tables Vol C Tables 4.2.6.8 and 6.1.1.4'
Cd Cd -0.8075 1.2024 'International Tables Vol C Tables 4.2.6.8 and 6.1.1.4'

loop_
_geom_angle_atom_site_label_1
_geom_angle_atom_site_label_2
_geom_angle_atom_site_label_3
_geom_angle
_geom_angle_site_symmetry_1
_geom_angle_site_symmetry_3
O4 Cd1 O1 134.26(16) . 6_546
O4 Cd1 O6 93.83(16) . .
O1 Cd1 O6 94.69(16) 6_546 .
O4 Cd1 O15 116.30(17) . .
O1 Cd1 O15 89.36(17) 6_546 .
O6 Cd1 O15 132.47(18) . .
O4 Cd1 O5 131.10(14) . .
O1 Cd1 O5 88.92(14) 6_546 .
O6 Cd1 O5 54.38(14) . .
O15 Cd1 O5 78.44(18) . .
O4 Cd1 O3 54.52(15) . .
O1 Cd1 O3 169.85(15) 6_546 .
O6 Cd1 O3 89.22(16) . .
O15 Cd1 O3 81.12(16) . .
O5 Cd1 O3 85.75(14) . .
O4 Cd1 O2 80.91(15) . 6_546
O1 Cd1 O2 53.80(14) 6_546 6_546
O6 Cd1 O2 93.27(15) . 6_546
O15 Cd1 O2 125.56(17) . 6_546
O5 Cd1 O2 130.36(14) . 6_546
O3 Cd1 O2 135.42(14) . 6_546
O4 Cd1 O14 88.7(2) . .
O1 Cd1 O14 81.0(2) 6_546 .
O6 Cd1 O14 175.6(2) . .
O15 Cd1 O14 48.7(2) . .
O5 Cd1 O14 125.9(2) . .
O3 Cd1 O14 95.1(2) . .
O2 Cd1 O14 83.6(2) 6_546 .
O4 Cd1 C18 27.58(17) . .
O1 Cd1 C18 161.74(19) 6_546 .
O6 Cd1 C18 90.15(18) . .
O15 Cd1 C18 100.31(19) . .
O5 Cd1 C18 108.09(17) . .
O3 Cd1 C18 27.02(16) . .
O2 Cd1 C18 108.42(18) 6_546 .
O14 Cd1 C18 93.7(2) . .
O4 Cd1 N23 113.96(17) . .
O1 Cd1 N23 91.71(17) 6_546 .
O6 Cd1 N23 26.75(16) . .
O15 Cd1 N23 106.0(2) . .
O5 Cd1 N23 27.64(15) . .
O3 Cd1 N23 87.57(17) . .
O2 Cd1 N23 112.76(17) 6_546 .
O14 Cd1 N23 153.3(2) . .
C18 Cd1 N23 100.33(19) . .
O4 Cd1 C1 107.78(18) . 6_546
O1 Cd1 C1 26.72(15) 6_546 6_546
O6 Cd1 C1 94.63(17) . 6_546
O15 Cd1 C1 108.41(18) . 6_546
O5 Cd1 C1 110.60(16) . 6_546
O3 Cd1 C1 162.17(17) . 6_546
O2 Cd1 C1 27.08(15) 6_546 6_546
O14 Cd1 C1 81.2(2) . 6_546
C18 Cd1 C1 135.4(2) . 6_546
N23 Cd1 C1 103.58(19) . 6_546
O11 Cd2 O10 118.57(18) 6_575 .
O11 Cd2 O7 106.1(3) 6_575 .
O10 Cd2 O7 128.7(3) . .
O11 Cd2 O'1 80.91(18) 6_575 .
O10 Cd2 O'1 86.27(16) . .
O7 Cd2 O'1 126.3(2) . .
O11 Cd2 O8 126.0(2) 6_575 .
O10 Cd2 O8 110.2(2) . .
O7 Cd2 O8 51.8(2) . .
O'1 Cd2 O8 80.5(2) . .
O11 Cd2 O9 105.93(17) 6_575 .
O10 Cd2 O9 55.67(16) . .
O7 Cd2 O9 90.1(2) . .
O'1 Cd2 O9 140.27(16) . .
O8 Cd2 O9 120.3(2) . .
O11 Cd2 C35 114.24(19) 6_575 .
O10 Cd2 C35 27.43(17) . .
O7 Cd2 C35 111.9(3) . .
O'1 Cd2 C35 112.8(2) . .
O8 Cd2 C35 119.7(2) . .
O9 Cd2 C35 28.28(17) . .
O11 Cd2 C34 115.3(2) 6_575 .
O10 Cd2 C34 126.2(2) . .
O7 Cd2 C34 25.6(2) . .
O'1 Cd2 C34 102.5(2) . .
O8 Cd2 C34 26.6(2) . .
O9 Cd2 C34 108.9(2) . .
C35 Cd2 C34 122.3(2) . .
N23 O5 Cd1 88.9(4) . .
C18 O3 Cd1 85.0(4) . .
C1 O1 Cd1 98.4(4) . 6_545
N23 O6 Cd1 94.8(4) . .
C35 O9 Cd2 88.0(4) . .
C18 O4 Cd1 96.8(4) . .
C10 N2 C9 107.7(5) . .
C10 N2 C11 124.9(5) . .
C9 N2 C11 126.8(5) . .
C10 N1 C8 109.1(5) . .
C10 N1 C5 124.6(5) . .
C8 N1 C5 126.1(4) . .
C35 O10 Cd2 94.1(4) . .
C'1 O'1 Cd2 125.0(4) . .
C4 C5 C6 122.7(5) . .
C4 C5 N1 117.5(5) . .
C6 C5 N1 119.8(5) . .
C9 C8 N1 105.5(5) . .
C9 C8 H8 127.3 . .
N1 C8 H8 127.3 . .
C17 C11 C13 122.1(5) . .
C17 C11 N2 119.4(5) . .
C13 C11 N2 118.5(5) . .
C27 N3 C25 109.9(6) . .
C27 N3 C22 123.9(6) . .
C25 N3 C22 126.1(6) . .
C27 N4 C26 109.4(6) . .
C27 N4 C28 124.8(6) . .
C26 N4 C28 125.8(6) . .
N2 C10 N1 108.3(5) . .
N2 C10 H10 125.9 . .
N1 C10 H10 125.9 . .
C44 N6 C43 109.5(6) . .
C44 N6 C45 126.8(6) . .
C43 N6 C45 123.5(6) . .
O6 N23 O5 121.9(6) . .
O6 N23 C19 118.8(6) . .
O5 N23 C19 119.3(6) . .
O6 N23 Cd1 58.5(3) . .
O5 N23 Cd1 63.4(3) . .
C19 N23 Cd1 176.6(5) . .
C20 C19 C24 118.2(6) . .
C20 C19 N23 121.7(6) . .
C24 C19 N23 120.0(6) . .
C8 C9 N2 109.4(5) . .
C8 C9 H9 125.3 . .
N2 C9 H9 125.3 . .
C3 C2 C7 118.0(5) . .
C3 C2 C1 121.0(6) . .
C7 C2 C1 120.8(5) . .
C7 C6 C5 116.8(5) . .
C7 C6 H6 121.6 . .
C5 C6 H6 121.6 . .
C'1 N7 C'2 123.2(6) . .
C'1 N7 C'3 118.0(7) . .
C'2 N7 C'3 118.6(6) . .
O7 C34 O8 115.7(8) . .
O7 C34 C31 124.0(8) . .
O8 C34 C31 119.8(8) . .
O7 C34 Cd2 58.2(5) . .
O8 C34 Cd2 59.1(4) . .
C31 C34 Cd2 174.3(6) . .
O3 C18 O4 123.3(6) . .
O3 C18 C15 121.1(6) . .
O4 C18 C15 115.6(6) . .
O3 C18 Cd1 68.0(3) . .
O4 C18 Cd1 55.6(3) . .
C15 C18 Cd1 168.9(5) . .
C14 C15 C16 119.5(6) . .
C14 C15 C18 119.8(6) . .
C16 C15 C18 120.7(6) . .
C11 C17 C16 117.0(6) . .
C11 C17 H17 121.5 . .
C16 C17 H17 121.5 . .
O10 C35 O9 122.1(6) . .
O10 C35 C36 119.0(7) . .
O9 C35 C36 118.9(6) . .
O10 C35 Cd2 58.5(3) . .
O9 C35 Cd2 63.8(3) . .
C36 C35 Cd2 176.5(5) . .
C34 O7 Cd2 96.2(6) . .
C3 C4 C5 118.0(5) . .
C3 C4 H4 121.0 . .
C5 C4 H4 121.0 . .
C15 C14 C13 120.3(6) . .
C15 C14 H14 119.8 . .
C13 C14 H14 119.8 . .
C44 N5 C42 108.7(6) . .
C44 N5 C39 126.5(6) . .
C42 N5 C39 124.8(6) . .
C11 C13 C14 118.7(6) . .
C11 C13 H13 120.7 . .
C14 C13 H13 120.7 . .
N6 C44 N5 107.8(7) . .
N6 C44 H44 126.1 . .
N5 C44 H44 126.1 . .
C38 C39 C40 121.6(7) . .
C38 C39 N5 118.2(7) . .
C40 C39 N5 120.2(6) . .
C15 C16 C17 122.3(6) . .
C15 C16 H16 118.8 . .
C17 C16 H16 118.8 . .
C23 C24 C19 119.9(6) . .
C23 C24 H24 120.0 . .
C19 C24 H24 120.0 . .
C2 C3 C4 122.2(6) . .
C2 C3 H3 118.9 . .
C4 C3 H3 118.9 . .
C6 C7 C2 122.3(5) . .
C6 C7 H7 118.9 . .
C2 C7 H7 118.9 . .
O'1 C'1 N7 124.4(7) . .
O'1 C'1 H'1 117.8 . .
N7 C'1 H'1 117.8 . .
C24 C23 C22 120.9(6) . .
C24 C23 H23 119.5 . .
C22 C23 H23 119.5 . .
N3 C27 N4 106.9(6) . .
N3 C27 H27 126.6 . .
N4 C27 H27 126.6 . .
O1 C1 O2 121.6(6) . .
O1 C1 C2 117.9(5) . .
O2 C1 C2 120.5(6) . .
O1 C1 Cd1 54.9(3) . 6_545
O2 C1 Cd1 66.7(3) . 6_545
C2 C1 Cd1 172.5(4) . 6_545
C25 C26 N4 108.4(7) . .
C25 C26 H26 125.8 . .
N4 C26 H26 125.8 . .
C21 C20 C19 122.3(6) . .
C21 C20 H20 118.9 . .
C19 C20 H20 118.9 . .
C32 C31 C30 119.8(7) . .
C32 C31 C34 118.9(7) . .
C30 C31 C34 121.3(7) . .
C20 C21 C22 118.4(6) . .
C20 C21 H21 120.8 . .
C22 C21 H21 120.8 . .
C23 C22 C21 120.1(6) . .
C23 C22 N3 120.8(6) . .
C21 C22 N3 119.0(6) . .
C29 C28 C33 123.0(8) . .
C29 C28 N4 120.4(7) . .
C33 C28 N4 116.6(7) . .
C41 C40 C39 117.7(7) . .
C41 C40 H40 121.1 . .
C39 C40 H40 121.1 . .
C39 C38 C37 119.6(7) . .
C39 C38 H38 120.2 . .
C37 C38 H38 120.2 . .
N7 C'3 H'3A 109.5 . .
N7 C'3 H'3B 109.5 . .
H'3A C'3 H'3B 109.5 . .
N7 C'3 H'3C 109.5 . .
H'3A C'3 H'3C 109.5 . .
H'3B C'3 H'3C 109.5 . .
C43 C42 N5 105.6(7) . .
C43 C42 H42 127.2 . .
N5 C42 H42 127.2 . .
C37 C36 C41 117.8(6) . .
C37 C36 C35 120.8(6) . .
C41 C36 C35 121.4(7) . .
N7 C'2 H'2A 109.5 . .
N7 C'2 H'2B 109.5 . .
H'2A C'2 H'2B 109.5 . .
N7 C'2 H'2C 109.5 . .
H'2A C'2 H'2C 109.5 . .
H'2B C'2 H'2C 109.5 . .
C42 C43 N6 108.3(7) . .
C42 C43 H43 125.8 . .
N6 C43 H43 125.8 . .
C28 C29 C30 118.8(8) . .
C28 C29 H29 120.6 . .
C30 C29 H29 120.6 . .
C40 C41 C36 122.7(7) . .
C40 C41 H41 118.7 . .
C36 C41 H41 118.7 . .
C31 C30 C29 120.4(7) . .
C31 C30 H30 119.8 . .
C29 C30 H30 119.8 . .
C28 C33 C32 116.8(8) . .
C28 C33 H33 121.6 . .
C32 C33 H33 121.6 . .
C36 C37 C38 120.6(7) . .
C36 C37 H37 119.7 . .
C38 C37 H37 119.7 . .
C26 C25 N3 105.5(7) . .
C26 C25 H25 127.3 . .
N3 C25 H25 127.3 . .
C31 C32 C33 120.9(8) . .
C31 C32 H32 119.6 . .
C33 C32 H32 119.6 . .
C1 O2 Cd1 86.2(4) . 6_545
C34 O8 Cd2 94.3(5) . .
C48 C45 C46 120.7(6) . .
C48 C45 N6 118.3(7) . .
C46 C45 N6 120.9(7) . .
C45 C48 C49 120.0(7) . .
C45 C48 H48 120.0 . .
C49 C48 H48 120.0 . .
C45 C46 C47 120.2(7) . .
C45 C46 H46 119.9 . .
C47 C46 H46 119.9 . .
C50 C47 C46 119.3(7) . .
C50 C47 H47 120.4 . .
C46 C47 H47 120.4 . .
C47 C50 C49 119.8(6) . .
C47 C50 C51 119.2(7) . .
C49 C50 C51 121.0(6) . .
O12 C51 O11 126.6(6) . .
O12 C51 C50 120.0(7) . .
O11 C51 C50 113.4(7) . .
C48 C49 C50 120.2(7) . .
C48 C49 H49 119.9 . .
C50 C49 H49 119.9 . .
C51 O11 Cd2 122.2(4) . 6_576
N8 O14 Cd1 98.8(9) . .
N8 O15 Cd1 111.4(9) . .
O15 N8 O14 100.9(16) . .
O15 N8 O16 137.2(10) . .
O14 N8 O16 109.7(11) . .

loop_
_geom_bond_atom_site_label_1
_geom_bond_atom_site_label_2
_geom_bond_distance
_geom_bond_site_symmetry_2
Cd1 O4 2.255(4) .
Cd1 O1 2.279(4) 6_546
Cd1 O6 2.335(4) .
Cd1 O15 2.399(5) .
Cd1 O5 2.442(4) .
Cd1 O3 2.526(4) .
Cd1 O2 2.537(4) 6_546
Cd1 O14 2.565(7) .
Cd1 C18 2.715(6) .
Cd1 N23 2.730(7) .
Cd1 C1 2.757(6) 6_546
Cd2 O11 2.195(5) 6_575
Cd2 O10 2.290(4) .
Cd2 O7 2.338(6) .
Cd2 O'1 2.340(5) .
Cd2 O8 2.355(6) .
Cd2 O9 2.405(4) .
Cd2 C35 2.680(7) .
Cd2 C34 2.736(8) .
O5 N23 1.267(7) .
O3 C18 1.238(7) .
O1 C1 1.253(7) .
O1 Cd1 2.279(4) 6_545
O6 N23 1.233(7) .
O9 C35 1.270(8) .
O4 C18 1.266(7) .
N2 C10 1.328(7) .
N2 C9 1.396(7) .
N2 C11 1.434(7) .
N1 C10 1.336(7) .
N1 C8 1.410(7) .
N1 C5 1.448(7) .
O10 C35 1.238(7) .
O'1 C'1 1.228(7) .
C5 C4 1.386(8) .
C5 C6 1.401(7) .
C8 C9 1.319(8) .
C8 H8 0.9300 .
C11 C17 1.380(8) .
C11 C13 1.386(8) .
N3 C27 1.350(8) .
N3 C25 1.420(9) .
N3 C22 1.422(8) .
N4 C27 1.356(8) .
N4 C26 1.390(9) .
N4 C28 1.443(9) .
C10 H10 0.9300 .
N6 C44 1.325(8) .
N6 C43 1.368(8) .
N6 C45 1.449(8) .
N23 C19 1.481(8) .
C19 C20 1.374(8) .
C19 C24 1.401(8) .
C9 H9 0.9300 .
C2 C3 1.368(8) .
C2 C7 1.415(8) .
C2 C1 1.460(8) .
C6 C7 1.373(8) .
C6 H6 0.9300 .
N7 C'1 1.306(8) .
N7 C'2 1.426(10) .
N7 C'3 1.480(10) .
C34 O7 1.190(9) .
C34 O8 1.229(8) .
C34 C31 1.450(10) .
C18 C15 1.492(8) .
C15 C14 1.364(8) .
C15 C16 1.376(8) .
C17 C16 1.384(8) .
C17 H17 0.9300 .
C35 C36 1.502(9) .
C4 C3 1.383(8) .
C4 H4 0.9300 .
C14 C13 1.393(8) .
C14 H14 0.9300 .
N5 C44 1.330(8) .
N5 C42 1.414(9) .
N5 C39 1.456(8) .
C13 H13 0.9300 .
C44 H44 0.9300 .
C39 C38 1.355(10) .
C39 C40 1.387(10) .
C16 H16 0.9300 .
C24 C23 1.352(9) .
C24 H24 0.9300 .
C3 H3 0.9300 .
C7 H7 0.9300 .
C'1 H'1 0.9300 .
C23 C22 1.373(9) .
C23 H23 0.9300 .
C27 H27 0.9300 .
C1 O2 1.258(6) .
C1 Cd1 2.757(6) 6_545
C26 C25 1.356(10) .
C26 H26 0.9300 .
C20 C21 1.362(8) .
C20 H20 0.9300 .
C31 C32 1.347(10) .
C31 C30 1.368(10) .
C21 C22 1.389(9) .
C21 H21 0.9300 .
C28 C29 1.343(10) .
C28 C33 1.365(10) .
C40 C41 1.359(9) .
C40 H40 0.9300 .
C38 C37 1.390(10) .
C38 H38 0.9300 .
C'3 H'3A 0.9600 .
C'3 H'3B 0.9600 .
C'3 H'3C 0.9600 .
C42 C43 1.333(9) .
C42 H42 0.9300 .
C36 C37 1.370(9) .
C36 C41 1.395(9) .
C'2 H'2A 0.9600 .
C'2 H'2B 0.9600 .
C'2 H'2C 0.9600 .
C43 H43 0.9300 .
C29 C30 1.389(10) .
C29 H29 0.9300 .
C41 H41 0.9300 .
C30 H30 0.9300 .
C33 C32 1.422(11) .
C33 H33 0.9300 .
C37 H37 0.9300 .
C25 H25 0.9300 .
C32 H32 0.9300 .
O2 Cd1 2.537(4) 6_545
C45 C48 1.352(9) .
C45 C46 1.382(9) .
C48 C49 1.381(9) .
C48 H48 0.9300 .
C46 C47 1.391(9) .
C46 H46 0.9300 .
C47 C50 1.374(9) .
C47 H47 0.9300 .
C50 C49 1.395(9) .
C50 C51 1.525(8) .
C51 O12 1.206(8) .
C51 O11 1.275(8) .
C49 H49 0.9300 .
O11 Cd2 2.195(5) 6_576
O14 N8 1.387(14) .
O15 N8 1.271(17) .
N8 O16 1.42(2) .

loop_
_geom_torsion_atom_site_label_1
_geom_torsion_atom_site_label_2
_geom_torsion_atom_site_label_3
_geom_torsion_atom_site_label_4
_geom_torsion
_geom_torsion_site_symmetry_1
_geom_torsion_site_symmetry_4
O4 Cd1 O5 N23 -59.7(4) . .
O1 Cd1 O5 N23 95.8(3) 6_546 .
O6 Cd1 O5 N23 -0.8(3) . .
O15 Cd1 O5 N23 -174.7(4) . .
O3 Cd1 O5 N23 -92.9(3) . .
O2 Cd1 O5 N23 58.1(4) 6_546 .
O14 Cd1 O5 N23 173.8(4) . .
C18 Cd1 O5 N23 -77.5(4) . .
C1 Cd1 O5 N23 79.8(4) 6_546 .
O4 Cd1 O3 C18 -3.4(4) . .
O1 Cd1 O3 C18 -155.3(8) 6_546 .
O6 Cd1 O3 C18 91.9(4) . .
O15 Cd1 O3 C18 -134.9(4) . .
O5 Cd1 O3 C18 146.2(4) . .
O2 Cd1 O3 C18 -2.0(5) 6_546 .
O14 Cd1 O3 C18 -88.1(4) . .
N23 Cd1 O3 C18 118.6(4) . .
C1 Cd1 O3 C18 -10.9(8) 6_546 .
O4 Cd1 O6 N23 140.5(4) . .
O1 Cd1 O6 N23 -84.5(4) 6_546 .
O15 Cd1 O6 N23 9.0(5) . .
O5 Cd1 O6 N23 0.8(3) . .
O3 Cd1 O6 N23 86.1(4) . .
O2 Cd1 O6 N23 -138.4(4) 6_546 .
C18 Cd1 O6 N23 113.1(4) . .
C1 Cd1 O6 N23 -111.3(4) 6_546 .
O11 Cd2 O9 C35 -111.8(4) 6_575 .
O10 Cd2 O9 C35 2.3(4) . .
O7 Cd2 O9 C35 141.4(4) . .
O'1 Cd2 O9 C35 -16.8(5) . .
O8 Cd2 O9 C35 97.1(4) . .
C34 Cd2 O9 C35 123.7(4) . .
O1 Cd1 O4 C18 176.7(4) 6_546 .
O6 Cd1 O4 C18 -83.0(4) . .
O15 Cd1 O4 C18 59.0(4) . .
O5 Cd1 O4 C18 -38.7(5) . .
O3 Cd1 O4 C18 3.3(4) . .
O2 Cd1 O4 C18 -175.7(4) 6_546 .
O14 Cd1 O4 C18 100.6(4) . .
N23 Cd1 O4 C18 -64.7(4) . .
C1 Cd1 O4 C18 -179.1(4) 6_546 .
O11 Cd2 O10 C35 88.0(4) 6_575 .
O7 Cd2 O10 C35 -59.3(5) . .
O'1 Cd2 O10 C35 165.6(4) . .
O8 Cd2 O10 C35 -115.9(4) . .
O9 Cd2 O10 C35 -2.3(4) . .
C34 Cd2 O10 C35 -91.6(4) . .
O11 Cd2 O'1 C'1 -120.7(6) 6_575 .
O10 Cd2 O'1 C'1 119.6(6) . .
O7 Cd2 O'1 C'1 -17.3(7) . .
O8 Cd2 O'1 C'1 8.4(6) . .
O9 Cd2 O'1 C'1 135.3(5) . .
C35 Cd2 O'1 C'1 126.8(6) . .
C34 Cd2 O'1 C'1 -6.6(6) . .
C10 N1 C5 C4 22.0(8) . .
C8 N1 C5 C4 -154.0(6) . .
C10 N1 C5 C6 -160.1(6) . .
C8 N1 C5 C6 23.8(9) . .
C10 N1 C8 C9 -0.3(7) . .
C5 N1 C8 C9 176.3(5) . .
C10 N2 C11 C17 139.8(6) . .
C9 N2 C11 C17 -49.7(9) . .
C10 N2 C11 C13 -40.0(9) . .
C9 N2 C11 C13 130.6(6) . .
C9 N2 C10 N1 0.2(6) . .
C11 N2 C10 N1 172.2(5) . .
C8 N1 C10 N2 0.1(7) . .
C5 N1 C10 N2 -176.5(5) . .
Cd1 O6 N23 O5 -1.5(6) . .
Cd1 O6 N23 C19 177.6(5) . .
Cd1 O5 N23 O6 1.4(6) . .
Cd1 O5 N23 C19 -177.7(5) . .
O4 Cd1 N23 O6 -44.0(4) . .
O1 Cd1 N23 O6 97.0(4) 6_546 .
O15 Cd1 N23 O6 -173.1(4) . .
O5 Cd1 N23 O6 -178.6(6) . .
O3 Cd1 N23 O6 -93.1(4) . .
O2 Cd1 N23 O6 46.0(4) 6_546 .
O14 Cd1 N23 O6 170.3(5) . .
C18 Cd1 N23 O6 -69.2(4) . .
C1 Cd1 N23 O6 72.8(4) 6_546 .
O4 Cd1 N23 O5 134.6(3) . .
O1 Cd1 N23 O5 -84.4(3) 6_546 .
O6 Cd1 N23 O5 178.6(6) . .
O15 Cd1 N23 O5 5.4(4) . .
O3 Cd1 N23 O5 85.5(3) . .
O2 Cd1 N23 O5 -135.5(3) 6_546 .
O14 Cd1 N23 O5 -11.1(7) . .
C18 Cd1 N23 O5 109.4(3) . .
C1 Cd1 N23 O5 -108.6(3) 6_546 .
O6 N23 C19 C20 -1.8(9) . .
O5 N23 C19 C20 177.4(6) . .
O6 N23 C19 C24 174.2(6) . .
O5 N23 C19 C24 -6.7(9) . .
N1 C8 C9 N2 0.4(7) . .
C10 N2 C9 C8 -0.3(7) . .
C11 N2 C9 C8 -172.2(6) . .
C4 C5 C6 C7 1.8(9) . .
N1 C5 C6 C7 -176.0(5) . .
O10 Cd2 C34 O7 105.6(7) . .
O'1 Cd2 C34 O7 -159.9(7) . .
O8 Cd2 C34 O7 165.2(10) . .
O9 Cd2 C34 O7 44.8(7) . .
C35 Cd2 C34 O7 72.5(7) . .
O11 Cd2 C34 O8 120.7(6) 6_575 .
O10 Cd2 C34 O8 -59.6(6) . .
O7 Cd2 C34 O8 -165.2(10) . .
O'1 Cd2 C34 O8 34.9(6) . .
O9 Cd2 C34 O8 -120.5(5) . .
C35 Cd2 C34 O8 -92.7(6) . .
Cd1 O3 C18 O4 5.9(7) . .
Cd1 O3 C18 C15 -172.8(6) . .
Cd1 O4 C18 O3 -6.6(8) . .
Cd1 O4 C18 C15 172.1(5) . .
O4 Cd1 C18 O3 174.0(7) . .
O1 Cd1 C18 O3 166.4(5) 6_546 .
O6 Cd1 C18 O3 -88.0(4) . .
O15 Cd1 C18 O3 45.4(4) . .
O5 Cd1 C18 O3 -35.7(4) . .
O2 Cd1 C18 O3 178.5(4) 6_546 .
O14 Cd1 C18 O3 94.0(4) . .
N23 Cd1 C18 O3 -63.1(4) . .
C1 Cd1 C18 O3 175.3(3) 6_546 .
O1 Cd1 C18 O4 -7.6(8) 6_546 .
O6 Cd1 C18 O4 98.0(4) . .
O15 Cd1 C18 O4 -128.6(4) . .
O5 Cd1 C18 O4 150.3(4) . .
O3 Cd1 C18 O4 -174.0(7) . .
O2 Cd1 C18 O4 4.5(4) 6_546 .
O14 Cd1 C18 O4 -80.0(4) . .
N23 Cd1 C18 O4 122.9(4) . .
C1 Cd1 C18 O4 1.3(5) 6_546 .
O4 Cd1 C18 C15 -40(2) . .
O1 Cd1 C18 C15 -47(3) 6_546 .
O6 Cd1 C18 C15 58(2) . .
O15 Cd1 C18 C15 -168(2) . .
O5 Cd1 C18 C15 111(2) . .
O3 Cd1 C18 C15 146(3) . .
O2 Cd1 C18 C15 -35(3) 6_546 .
O14 Cd1 C18 C15 -120(2) . .
N23 Cd1 C18 C15 83(2) . .
C1 Cd1 C18 C15 -38(3) 6_546 .
O3 C18 C15 C14 156.0(7) . .
O4 C18 C15 C14 -22.8(9) . .
Cd1 C18 C15 C14 13(3) . .
O3 C18 C15 C16 -21.9(10) . .
O4 C18 C15 C16 159.3(6) . .
Cd1 C18 C15 C16 -165(2) . .
C13 C11 C17 C16 -0.4(9) . .
N2 C11 C17 C16 179.9(5) . .
Cd2 O10 C35 O9 4.3(7) . .
Cd2 O10 C35 C36 -177.2(5) . .
Cd2 O9 C35 O10 -4.1(6) . .
Cd2 O9 C35 C36 177.4(6) . .
O11 Cd2 C35 O10 -105.7(4) 6_575 .
O7 Cd2 C35 O10 133.7(4) . .
O'1 Cd2 C35 O10 -15.6(4) . .
O8 Cd2 C35 O10 76.3(4) . .
O9 Cd2 C35 O10 175.9(6) . .
C34 Cd2 C35 O10 107.3(4) . .
O11 Cd2 C35 O9 78.4(4) 6_575 .
O10 Cd2 C35 O9 -175.9(6) . .
O7 Cd2 C35 O9 -42.2(5) . .
O'1 Cd2 C35 O9 168.4(3) . .
O8 Cd2 C35 O9 -99.6(4) . .
C34 Cd2 C35 O9 -68.6(5) . .
O8 C34 O7 Cd2 14.1(10) . .
C31 C34 O7 Cd2 -173.7(7) . .
O11 Cd2 O7 C34 115.1(7) 6_575 .
O10 Cd2 O7 C34 -94.4(7) . .
O'1 Cd2 O7 C34 24.6(8) . .
O8 Cd2 O7 C34 -8.4(6) . .
O9 Cd2 O7 C34 -138.2(7) . .
C35 Cd2 O7 C34 -119.7(6) . .
C6 C5 C4 C3 -1.7(9) . .
N1 C5 C4 C3 176.2(5) . .
C16 C15 C14 C13 -1.8(10) . .
C18 C15 C14 C13 -179.7(6) . .
C17 C11 C13 C14 1.6(10) . .
N2 C11 C13 C14 -178.7(6) . .
C15 C14 C13 C11 -0.5(10) . .
C43 N6 C44 N5 1.0(9) . .
C45 N6 C44 N5 -175.4(7) . .
C42 N5 C44 N6 -0.4(9) . .
C39 N5 C44 N6 -178.7(7) . .
C44 N5 C39 C38 -157.3(8) . .
C42 N5 C39 C38 24.7(11) . .
C44 N5 C39 C40 21.5(12) . .
C42 N5 C39 C40 -156.5(8) . .
C14 C15 C16 C17 3.1(10) . .
C18 C15 C16 C17 -179.0(6) . .
C11 C17 C16 C15 -2.0(10) . .
C20 C19 C24 C23 -1.5(10) . .
N23 C19 C24 C23 -177.6(6) . .
C7 C2 C3 C4 3.1(9) . .
C1 C2 C3 C4 -172.8(6) . .
C5 C4 C3 C2 -0.9(9) . .
C5 C6 C7 C2 0.5(9) . .
C3 C2 C7 C6 -2.9(9) . .
C1 C2 C7 C6 173.0(6) . .
Cd2 O'1 C'1 N7 166.5(6) . .
C'2 N7 C'1 O'1 5.6(14) . .
C'3 N7 C'1 O'1 -179.6(8) . .
C19 C24 C23 C22 1.1(11) . .
C25 N3 C27 N4 0.1(9) . .
C22 N3 C27 N4 -176.8(7) . .
C26 N4 C27 N3 -0.4(9) . .
C28 N4 C27 N3 178.6(7) . .
Cd1 O1 C1 O2 -0.7(7) 6_545 .
Cd1 O1 C1 C2 177.3(5) 6_545 .
C3 C2 C1 O1 5.6(9) . .
C7 C2 C1 O1 -170.2(6) . .
C3 C2 C1 O2 -176.5(6) . .
C7 C2 C1 O2 7.8(9) . .
C27 N4 C26 C25 0.6(11) . .
C28 N4 C26 C25 -178.5(9) . .
C24 C19 C20 C21 2.4(10) . .
N23 C19 C20 C21 178.5(6) . .
O7 C34 C31 C32 -19.9(14) . .
O8 C34 C31 C32 152.0(9) . .
O7 C34 C31 C30 159.0(10) . .
O8 C34 C31 C30 -29.1(13) . .
C19 C20 C21 C22 -2.9(10) . .
C24 C23 C22 C21 -1.6(11) . .
C24 C23 C22 N3 176.8(7) . .
C20 C21 C22 C23 2.4(11) . .
C20 C21 C22 N3 -176.0(6) . .
C27 N3 C22 C23 24.6(11) . .
C25 N3 C22 C23 -151.9(8) . .
C27 N3 C22 C21 -157.1(7) . .
C25 N3 C22 C21 26.5(12) . .
C27 N4 C28 C29 154.5(9) . .
C26 N4 C28 C29 -26.6(14) . .
C27 N4 C28 C33 -24.1(13) . .
C26 N4 C28 C33 154.9(9) . .
C38 C39 C40 C41 -0.6(13) . .
N5 C39 C40 C41 -179.3(7) . .
C40 C39 C38 C37 0.0(13) . .
N5 C39 C38 C37 178.8(7) . .
C44 N5 C42 C43 -0.4(9) . .
C39 N5 C42 C43 177.9(7) . .
O10 C35 C36 C37 2.9(10) . .
O9 C35 C36 C37 -178.5(7) . .
O10 C35 C36 C41 -178.2(7) . .
O9 C35 C36 C41 0.4(10) . .
N5 C42 C43 N6 1.0(9) . .
C44 N6 C43 C42 -1.2(10) . .
C45 N6 C43 C42 175.3(7) . .
C33 C28 C29 C30 -5.1(16) . .
N4 C28 C29 C30 176.5(9) . .
C39 C40 C41 C36 -0.7(13) . .
C37 C36 C41 C40 2.4(13) . .
C35 C36 C41 C40 -176.5(8) . .
C32 C31 C30 C29 2.7(14) . .
C34 C31 C30 C29 -176.2(9) . .
C28 C29 C30 C31 1.7(15) . .
C29 C28 C33 C32 3.8(16) . .
N4 C28 C33 C32 -177.7(9) . .
C41 C36 C37 C38 -2.9(12) . .
C35 C36 C37 C38 176.0(7) . .
C39 C38 C37 C36 1.8(13) . .
N4 C26 C25 N3 -0.5(12) . .
C27 N3 C25 C26 0.2(11) . .
C22 N3 C25 C26 177.1(8) . .
C30 C31 C32 C33 -4.0(15) . .
C34 C31 C32 C33 174.9(9) . .
C28 C33 C32 C31 0.9(16) . .
O1 C1 O2 Cd1 0.6(6) . 6_545
C2 C1 O2 Cd1 -177.3(6) . 6_545
O7 C34 O8 Cd2 -13.9(10) . .
C31 C34 O8 Cd2 173.5(7) . .
O11 Cd2 O8 C34 -74.1(6) 6_575 .
O10 Cd2 O8 C34 132.1(5) . .
O7 Cd2 O8 C34 8.1(5) . .
O'1 Cd2 O8 C34 -145.5(6) . .
O9 Cd2 O8 C34 70.8(6) . .
C35 Cd2 O8 C34 103.6(6) . .
C44 N6 C45 C48 -141.4(8) . .
C43 N6 C45 C48 42.7(11) . .
C44 N6 C45 C46 41.9(11) . .
C43 N6 C45 C46 -134.1(8) . .
C46 C45 C48 C49 2.0(12) . .
N6 C45 C48 C49 -174.7(7) . .
C48 C45 C46 C47 -1.9(12) . .
N6 C45 C46 C47 174.7(7) . .
C45 C46 C47 C50 0.3(11) . .
C46 C47 C50 C49 1.2(11) . .
C46 C47 C50 C51 -175.9(6) . .
C47 C50 C51 O12 2.2(10) . .
C49 C50 C51 O12 -174.9(7) . .
C47 C50 C51 O11 -176.2(6) . .
C49 C50 C51 O11 6.7(9) . .
C45 C48 C49 C50 -0.5(12) . .
C47 C50 C49 C48 -1.1(11) . .
C51 C50 C49 C48 176.0(7) . .
O12 C51 O11 Cd2 -15.0(10) . 6_576
C50 C51 O11 Cd2 163.3(4) . 6_576
O4 Cd1 O14 N8 -130.4(5) . .
O1 Cd1 O14 N8 94.3(5) 6_546 .
O15 Cd1 O14 N8 -2.8(5) . .
O5 Cd1 O14 N8 12.3(6) . .
O3 Cd1 O14 N8 -76.2(5) . .
O2 Cd1 O14 N8 148.6(5) 6_546 .
C18 Cd1 O14 N8 -103.3(5) . .
N23 Cd1 O14 N8 18.6(9) . .
C1 Cd1 O14 N8 121.4(6) 6_546 .
O4 Cd1 O15 N8 65.3(6) . .
O1 Cd1 O15 N8 -75.3(6) 6_546 .
O6 Cd1 O15 N8 -171.1(5) . .
O5 Cd1 O15 N8 -164.4(6) . .
O3 Cd1 O15 N8 108.2(6) . .
O2 Cd1 O15 N8 -32.6(6) 6_546 .
O14 Cd1 O15 N8 3.2(6) . .
C18 Cd1 O15 N8 89.1(6) . .
N23 Cd1 O15 N8 -166.9(6) . .
C1 Cd1 O15 N8 -56.3(6) 6_546 .
Cd1 O15 N8 O14 -4.6(8) . .
Cd1 O15 N8 O16 131(2) . .
Cd1 O14 N8 O15 4.0(7) . .
Cd1 O14 N8 O16 -145.6(13) . .

loop_
_platon_squeeze_void_nr
_platon_squeeze_void_average_x
_platon_squeeze_void_average_y
_platon_squeeze_void_average_z
_platon_squeeze_void_volume
_platon_squeeze_void_count_electrons
_platon_squeeze_void_content
1 0.500 0.466 0.250 1378 403 ' '
2 1.000 0.034 0.250 1378 403 ' '
3 0.500 0.531 0.750 1379 401 ' '
4 1.000 0.031 0.750 1379 401 ' '
